data_4500437
loop_
_publ_author_name
'Arlin, Jean-Baptiste'
'Florence, Alastair J.'
'Johnston, Andrea'
'Kennedy, Alan R.'
'Miller, Gary J.'
'Patterson, Kirsty'

_publ_section_title
;
 Systematic Data Set for Structure&#x2212;Property Investigations:
 Solubility and Solid-State Structure of Alkaline Earth Metal Salts of
 Benzoates
;
_journal_issue 4
_journal_name_full 'Crystal Growth &amp; Design'
_journal_page_first 1318
_journal_paper_doi 10.1021/cg101547r
_journal_volume 11
_journal_year 2011
_chemical_formula_sum 'C14 H14 Ba O6'
_chemical_formula_weight 415.59
_chemical_name_systematic
;
 ?
;
_space_group_IT_number 14
_symmetry_cell_setting monoclinic
_symmetry_space_group_name_Hall '-P 2yn'
_symmetry_space_group_name_H-M 'P 1 21/n 1'
_atom_sites_solution_hydrogens geom
_atom_sites_solution_primary direct
_atom_sites_solution_secondary difmap
_audit_creation_method SHELXL-97
_cell_angle_alpha 90.00
_cell_angle_beta 94.956(2)
_cell_angle_gamma 90.00
_cell_formula_units_Z 8
_cell_length_a 7.5980(3)
_cell_length_b 12.9258(5)
_cell_length_c 30.7127(14)
_cell_measurement_reflns_used 120331
_cell_measurement_temperature 120(2)
_cell_measurement_theta_max 27.48
_cell_measurement_theta_min 1.00
_cell_volume 3005.0(2)
_computing_structure_refinement 'SHELXL-97 (Sheldrick, 1997)'
_diffrn_ambient_temperature 120(2)
_diffrn_measured_fraction_theta_full 0.999
_diffrn_measured_fraction_theta_max 0.999
_diffrn_measurement_device_type 'Nonius Kappa CCD'
_diffrn_measurement_method 'omega and phi scans'
_diffrn_radiation_monochromator graphite
_diffrn_radiation_source 'fine-focus sealed tube'
_diffrn_radiation_type MoK\a
_diffrn_radiation_wavelength 0.71073
_diffrn_reflns_av_R_equivalents 0.0691
_diffrn_reflns_av_sigmaI/netI 0.0359
_diffrn_reflns_limit_h_max 9
_diffrn_reflns_limit_h_min -9
_diffrn_reflns_limit_k_max 15
_diffrn_reflns_limit_k_min -15
_diffrn_reflns_limit_l_max 37
_diffrn_reflns_limit_l_min -37
_diffrn_reflns_number 53487
_diffrn_reflns_theta_full 26.00
_diffrn_reflns_theta_max 26.00
_diffrn_reflns_theta_min 1.33
_exptl_absorpt_coefficient_mu 2.666
_exptl_absorpt_correction_T_max 1.0000
_exptl_absorpt_correction_T_min 0.681561
_exptl_absorpt_process_details sadabs
_exptl_crystal_colour colourless
_exptl_crystal_density_diffrn 1.837
_exptl_crystal_density_method 'not measured'
_exptl_crystal_description tablet
_exptl_crystal_F_000 1616
_exptl_crystal_size_max 0.22
_exptl_crystal_size_mid 0.14
_exptl_crystal_size_min 0.08
_refine_diff_density_max 1.094
_refine_diff_density_min -1.781
_refine_diff_density_rms 0.540
_refine_ls_extinction_method none
_refine_ls_goodness_of_fit_ref 1.202
_refine_ls_hydrogen_treatment mixed
_refine_ls_matrix_type full
_refine_ls_number_parameters 403
_refine_ls_number_reflns 5910
_refine_ls_number_restraints 12
_refine_ls_restrained_S_all 1.201
_refine_ls_R_factor_all 0.0573
_refine_ls_R_factor_gt 0.0350
_refine_ls_shift/su_max 0.002
_refine_ls_shift/su_mean 0.000
_refine_ls_structure_factor_coef Fsqd
_refine_ls_weighting_details 'calc w=1/[\s^2^(Fo^2^)+(0.0464P)^2^+3.6496P] where P=(Fo^2^+2Fc^2^)/3'
_refine_ls_weighting_scheme calc
_refine_ls_wR_factor_gt 0.0838
_refine_ls_wR_factor_ref 0.0988
_reflns_number_gt 4451
_reflns_number_total 5910
_reflns_threshold_expression I>2\s(I)
_cod_data_source_file cg101547r_si_001.cif
_cod_data_source_block baben
_cod_original_sg_symbol_H-M P21/n
_cod_database_code 4500437

loop_
_symmetry_equiv_pos_as_xyz
'x, y, z'
'-x+1/2, y+1/2, -z+1/2'
'-x, -y, -z'
'x-1/2, -y-1/2, z-1/2'

loop_
_atom_site_label
_atom_site_type_symbol
_atom_site_fract_x
_atom_site_fract_y
_atom_site_fract_z
_atom_site_U_iso_or_equiv
_atom_site_adp_type
_atom_site_occupancy
_atom_site_symmetry_multiplicity
_atom_site_calc_flag
_atom_site_refinement_flags
Ba1 Ba 0.59297(4) 0.68029(2) 0.735720(10) 0.01629(10) Uani 1 1 d .
Ba2 Ba 0.40969(4) 0.36222(2) 0.762578(10) 0.01578(10) Uani 1 1 d .
O1 O 0.6268(4) 0.4806(3) 0.70853(11) 0.0214(8) Uani 1 1 d .
O2 O 0.6894(5) 0.3138(3) 0.71097(11) 0.0206(8) Uani 1 1 d .
O1W O 0.8035(5) 0.5863(3) 0.80401(12) 0.0290(9) Uani 1 1 d D
H1W H 0.856(7) 0.610(4) 0.8288(11) 0.044 Uiso 1 1 d D
H2W H 0.770(8) 0.526(2) 0.8139(16) 0.044 Uiso 1 1 d D
O3 O 0.1860(4) 0.2264(3) 0.71289(11) 0.0210(8) Uani 1 1 d .
O2W O 0.4631(5) 0.8914(3) 0.73178(13) 0.0250(9) Uani 1 1 d D
H3W H 0.548(6) 0.914(4) 0.7167(16) 0.037 Uiso 1 1 d D
H4W H 0.492(10) 0.923(6) 0.7568(13) 0.112 Uiso 1 1 d D
O4 O 0.1189(4) 0.0598(3) 0.70958(11) 0.0219(8) Uani 1 1 d .
O3W O 0.9695(5) 0.6529(3) 0.72962(13) 0.0243(9) Uani 1 1 d D
H5W H 1.049(6) 0.627(4) 0.7142(14) 0.036 Uiso 1 1 d D
H6W H 0.978(7) 0.614(4) 0.7525(11) 0.036 Uiso 1 1 d D
O5 O 0.7252(4) 0.3864(3) 0.81455(11) 0.0217(8) Uani 1 1 d .
O4W O 0.2037(5) 0.4525(3) 0.69250(12) 0.0293(9) Uani 1 1 d D
H7W H 0.160(8) 0.425(4) 0.6685(11) 0.044 Uiso 1 1 d D
H8W H 0.231(8) 0.514(2) 0.6837(16) 0.044 Uiso 1 1 d D
O6 O 0.8433(5) 0.2436(3) 0.84496(12) 0.0275(9) Uani 1 1 d .
O7 O 0.2220(5) 0.1526(3) 0.81797(12) 0.0239(9) Uani 1 1 d .
O8 O 0.3479(5) 0.2984(3) 0.84377(12) 0.0253(9) Uani 1 1 d .
C1 C 0.7885(6) 0.4113(4) 0.65201(16) 0.0170(11) Uani 1 1 d .
C2 C 0.8011(7) 0.5062(4) 0.63114(17) 0.0221(12) Uani 1 1 d .
H2 H 0.7487 0.5658 0.6427 0.026 Uiso 1 1 calc R
C3 C 0.8893(7) 0.5145(5) 0.59371(18) 0.0295(13) Uani 1 1 d .
H3 H 0.8961 0.5796 0.5795 0.035 Uiso 1 1 calc R
C4 C 0.9677(7) 0.4282(5) 0.57680(18) 0.0322(14) Uani 1 1 d .
H4 H 1.0289 0.4339 0.5512 0.039 Uiso 1 1 calc R
C5 C 0.9561(7) 0.3333(5) 0.59755(18) 0.0287(13) Uani 1 1 d .
H5 H 1.0100 0.2740 0.5861 0.034 Uiso 1 1 calc R
C6 C 0.8666(7) 0.3244(4) 0.63470(17) 0.0222(12) Uani 1 1 d .
H6 H 0.8581 0.2590 0.6485 0.027 Uiso 1 1 calc R
C7 C 0.6950(6) 0.4018(4) 0.69367(16) 0.0163(11) Uani 1 1 d .
C8 C 0.2857(6) 0.1300(4) 0.65403(16) 0.0177(11) Uani 1 1 d .
C9 C 0.3643(6) 0.2170(4) 0.63653(17) 0.0226(12) Uani 1 1 d .
H9 H 0.3553 0.2825 0.6502 0.027 Uiso 1 1 calc R
C10 C 0.4548(7) 0.2083(5) 0.59965(18) 0.0306(14) Uani 1 1 d .
H10 H 0.5083 0.2676 0.5881 0.037 Uiso 1 1 calc R
C11 C 0.4677(7) 0.1132(5) 0.57936(18) 0.0324(14) Uani 1 1 d .
H11 H 0.5305 0.1072 0.5541 0.039 Uiso 1 1 calc R
C12 C 0.3887(7) 0.0266(5) 0.59599(18) 0.0310(14) Uani 1 1 d .
H12 H 0.3965 -0.0384 0.5818 0.037 Uiso 1 1 calc R
C13 C 0.2989(7) 0.0346(4) 0.63306(17) 0.0245(12) Uani 1 1 d .
H13 H 0.2458 -0.0250 0.6444 0.029 Uiso 1 1 calc R
C14 C 0.1908(6) 0.1400(4) 0.69513(16) 0.0180(12) Uani 1 1 d .
C15 C 0.7363(7) 0.3683(4) 0.89245(17) 0.0207(12) Uani 1 1 d .
C16 C 0.8012(7) 0.3124(4) 0.92896(17) 0.0265(13) Uani 1 1 d .
H16 H 0.8624 0.2492 0.9256 0.032 Uiso 1 1 calc R
C17 C 0.7764(8) 0.3493(5) 0.97030(19) 0.0361(15) Uani 1 1 d .
H17 H 0.8211 0.3113 0.9953 0.043 Uiso 1 1 calc R
C18 C 0.6876(7) 0.4406(5) 0.97539(19) 0.0368(15) Uani 1 1 d .
H18 H 0.6729 0.4660 1.0039 0.044 Uiso 1 1 calc R
C19 C 0.6200(7) 0.4951(5) 0.93919(19) 0.0327(14) Uani 1 1 d .
H19 H 0.5569 0.5575 0.9427 0.039 Uiso 1 1 calc R
C20 C 0.6436(7) 0.4591(4) 0.89782(18) 0.0245(12) Uani 1 1 d .
H20 H 0.5961 0.4967 0.8729 0.029 Uiso 1 1 calc R
C21 C 0.7702(7) 0.3288(4) 0.84805(17) 0.0192(11) Uani 1 1 d .
C22 C 0.2382(7) 0.1847(4) 0.89523(18) 0.0223(12) Uani 1 1 d .
C23 C 0.3069(7) 0.2450(5) 0.93000(17) 0.0293(13) Uani 1 1 d .
H23 H 0.3741 0.3050 0.9248 0.035 Uiso 1 1 calc R
C24 C 0.2773(8) 0.2174(6) 0.9724(2) 0.0438(17) Uani 1 1 d .
H24 H 0.3249 0.2588 0.9962 0.053 Uiso 1 1 calc R
C25 C 0.1801(8) 0.1312(6) 0.9804(2) 0.049(2) Uani 1 1 d .
H25 H 0.1611 0.1127 1.0096 0.059 Uiso 1 1 calc R
C26 C 0.1102(8) 0.0715(5) 0.9460(2) 0.0401(16) Uani 1 1 d .
H26 H 0.0419 0.0121 0.9515 0.048 Uiso 1 1 calc R
C27 C 0.1386(7) 0.0976(4) 0.90346(18) 0.0269(13) Uani 1 1 d .
H27 H 0.0901 0.0560 0.8799 0.032 Uiso 1 1 calc R
C28 C 0.2721(6) 0.2153(4) 0.84928(16) 0.0191(11) Uani 1 1 d .

loop_
_atom_site_aniso_label
_atom_site_aniso_U_11
_atom_site_aniso_U_22
_atom_site_aniso_U_33
_atom_site_aniso_U_23
_atom_site_aniso_U_13
_atom_site_aniso_U_12
Ba1 0.01180(16) 0.01458(19) 0.02267(18) -0.00062(13) 0.00248(12) 0.00049(12)
Ba2 0.01182(16) 0.01353(18) 0.02217(18) -0.00028(12) 0.00251(12) 0.00022(12)
O1 0.0217(19) 0.0118(19) 0.032(2) -0.0037(16) 0.0089(16) 0.0058(15)
O2 0.0185(19) 0.019(2) 0.024(2) 0.0033(16) 0.0017(15) 0.0016(15)
O1W 0.021(2) 0.031(2) 0.034(2) 0.0102(18) -0.0081(17) -0.0085(17)
O3 0.0211(19) 0.018(2) 0.025(2) -0.0047(16) 0.0066(15) 0.0000(15)
O2W 0.0153(19) 0.021(2) 0.039(2) 0.0035(18) 0.0042(17) -0.0003(16)
O4 0.0193(19) 0.018(2) 0.029(2) 0.0009(16) 0.0080(16) 0.0025(16)
O3W 0.020(2) 0.017(2) 0.037(2) -0.0006(17) 0.0071(17) 0.0031(16)
O5 0.0176(19) 0.025(2) 0.022(2) 0.0054(16) 0.0026(15) 0.0007(15)
O4W 0.028(2) 0.022(2) 0.037(2) 0.0078(18) -0.0082(18) -0.0058(18)
O6 0.036(2) 0.021(2) 0.026(2) -0.0010(16) 0.0053(17) 0.0094(18)
O7 0.018(2) 0.022(2) 0.031(2) -0.0036(17) 0.0011(16) 0.0008(16)
O8 0.029(2) 0.020(2) 0.027(2) 0.0019(16) 0.0047(16) -0.0082(17)
C1 0.011(2) 0.020(3) 0.020(3) -0.001(2) 0.000(2) -0.001(2)
C2 0.019(3) 0.021(3) 0.026(3) 0.000(2) -0.001(2) -0.002(2)
C3 0.025(3) 0.035(4) 0.029(3) 0.007(3) 0.002(2) -0.006(3)
C4 0.022(3) 0.051(4) 0.025(3) -0.002(3) 0.008(2) -0.006(3)
C5 0.023(3) 0.034(4) 0.029(3) -0.009(3) 0.006(2) 0.004(3)
C6 0.017(3) 0.023(3) 0.027(3) -0.004(2) 0.000(2) -0.001(2)
C7 0.005(2) 0.016(3) 0.026(3) -0.002(2) -0.005(2) -0.001(2)
C8 0.009(2) 0.022(3) 0.021(3) 0.000(2) -0.001(2) 0.003(2)
C9 0.017(3) 0.025(3) 0.025(3) 0.002(2) -0.001(2) -0.001(2)
C10 0.017(3) 0.048(4) 0.027(3) 0.011(3) 0.002(2) -0.001(3)
C11 0.020(3) 0.054(4) 0.023(3) 0.002(3) 0.006(2) 0.011(3)
C12 0.024(3) 0.038(4) 0.031(3) -0.009(3) -0.002(2) 0.013(3)
C13 0.019(3) 0.026(3) 0.027(3) -0.002(2) -0.003(2) 0.006(2)
C14 0.011(3) 0.020(3) 0.022(3) 0.006(2) -0.002(2) 0.001(2)
C15 0.014(3) 0.027(3) 0.022(3) -0.003(2) 0.003(2) -0.008(2)
C16 0.023(3) 0.032(3) 0.024(3) 0.003(2) -0.001(2) 0.000(2)
C17 0.031(4) 0.055(4) 0.022(3) 0.002(3) 0.003(3) -0.001(3)
C18 0.026(3) 0.059(5) 0.026(3) -0.013(3) 0.006(3) -0.002(3)
C19 0.024(3) 0.036(4) 0.039(4) -0.011(3) 0.010(3) 0.000(3)
C20 0.016(3) 0.025(3) 0.033(3) -0.003(2) 0.005(2) 0.001(2)
C21 0.014(3) 0.019(3) 0.024(3) -0.003(2) 0.000(2) -0.004(2)
C22 0.015(3) 0.022(3) 0.030(3) 0.003(2) 0.004(2) 0.002(2)
C23 0.021(3) 0.039(4) 0.028(3) 0.001(3) 0.000(2) -0.002(3)
C24 0.035(4) 0.070(5) 0.027(3) 0.003(3) 0.000(3) -0.010(3)
C25 0.029(4) 0.086(6) 0.033(4) 0.023(4) 0.002(3) -0.004(4)
C26 0.024(3) 0.044(4) 0.052(4) 0.024(3) 0.006(3) -0.002(3)
C27 0.017(3) 0.029(3) 0.035(3) 0.010(3) 0.004(2) 0.000(2)
C28 0.013(2) 0.022(3) 0.022(3) 0.001(2) 0.001(2) 0.002(2)

loop_
_atom_type_symbol
_atom_type_description
_atom_type_scat_dispersion_real
_atom_type_scat_dispersion_imag
_atom_type_scat_source
Ba Ba -0.3244 2.2819 'International Tables Vol C Tables 4.2.6.8 and 6.1.1.4'
O O 0.0106 0.0060 'International Tables Vol C Tables 4.2.6.8 and 6.1.1.4'
C C 0.0033 0.0016 'International Tables Vol C Tables 4.2.6.8 and 6.1.1.4'
H H 0.0000 0.0000 'International Tables Vol C Tables 4.2.6.8 and 6.1.1.4'

loop_
_geom_angle_atom_site_label_1
_geom_angle_atom_site_label_2
_geom_angle_atom_site_label_3
_geom_angle
_geom_angle_site_symmetry_1
_geom_angle_site_symmetry_3
O6 Ba1 O1 88.66(11) 2_656 .
O6 Ba1 O1W 133.15(12) 2_656 .
O1 Ba1 O1W 75.91(11) . .
O6 Ba1 O7 73.16(11) 2_656 2_556
O1 Ba1 O7 78.35(11) . 2_556
O1W Ba1 O7 141.84(11) . 2_556
O6 Ba1 O3 130.98(11) 2_656 2_556
O1 Ba1 O3 117.84(10) . 2_556
O1W Ba1 O3 94.65(11) . 2_556
O7 Ba1 O3 73.23(10) 2_556 2_556
O6 Ba1 O2 101.87(11) 2_656 2_656
O1 Ba1 O2 133.71(10) . 2_656
O1W Ba1 O2 64.01(11) . 2_656
O7 Ba1 O2 147.91(10) 2_556 2_656
O3 Ba1 O2 88.67(10) 2_556 2_656
O6 Ba1 O4 148.70(11) 2_656 2_556
O1 Ba1 O4 74.91(10) . 2_556
O1W Ba1 O4 68.97(11) . 2_556
O7 Ba1 O4 77.46(10) 2_556 2_556
O3 Ba1 O4 45.71(10) 2_556 2_556
O2 Ba1 O4 108.77(10) 2_656 2_556
O6 Ba1 O2W 76.32(11) 2_656 .
O1 Ba1 O2W 156.45(11) . .
O1W Ba1 O2W 127.53(12) . .
O7 Ba1 O2W 79.97(10) 2_556 .
O3 Ba1 O2W 63.51(10) 2_556 .
O2 Ba1 O2W 68.17(10) 2_656 .
O4 Ba1 O2W 109.11(10) 2_556 .
O6 Ba1 O3W 73.81(12) 2_656 .
O1 Ba1 O3W 75.29(10) . .
O1W Ba1 O3W 59.58(11) . .
O7 Ba1 O3W 137.77(11) 2_556 .
O3 Ba1 O3W 148.85(11) 2_556 .
O2 Ba1 O3W 65.16(11) 2_656 .
O4 Ba1 O3W 125.08(10) 2_556 .
O2W Ba1 O3W 116.45(10) . .
O6 Ba1 C14 147.77(12) 2_656 2_556
O1 Ba1 C14 97.80(12) . 2_556
O1W Ba1 C14 78.84(12) . 2_556
O7 Ba1 C14 77.29(11) 2_556 2_556
O3 Ba1 C14 22.78(11) 2_556 2_556
O2 Ba1 C14 96.28(11) 2_656 2_556
O4 Ba1 C14 23.37(11) 2_556 2_556
O2W Ba1 C14 86.24(12) . 2_556
O3W Ba1 C14 138.38(12) . 2_556
O8 Ba2 O4 88.37(11) . 2_556
O8 Ba2 O5 73.43(10) . .
O4 Ba2 O5 78.54(11) 2_556 .
O8 Ba2 O3 99.54(10) . .
O4 Ba2 O3 134.53(11) 2_556 .
O5 Ba2 O3 146.68(11) . .
O8 Ba2 O4W 134.79(12) . .
O4 Ba2 O4W 78.18(11) 2_556 .
O5 Ba2 O4W 142.20(11) . .
O3 Ba2 O4W 64.56(11) . .
O8 Ba2 O2 130.35(11) . .
O4 Ba2 O2 118.04(10) 2_556 .
O5 Ba2 O2 72.20(10) . .
O3 Ba2 O2 90.35(10) . .
O4W Ba2 O2 93.36(11) . .
O8 Ba2 O3W 73.41(11) . 2_646
O4 Ba2 O3W 154.10(11) 2_556 2_646
O5 Ba2 O3W 78.69(11) . 2_646
O3 Ba2 O3W 68.18(11) . 2_646
O4W Ba2 O3W 127.72(12) . 2_646
O2 Ba2 O3W 65.57(10) . 2_646
O8 Ba2 O2W 74.60(11) . 2_546
O4 Ba2 O2W 75.58(11) 2_556 2_546
O5 Ba2 O2W 139.02(10) . 2_546
O3 Ba2 O2W 63.96(10) . 2_546
O4W Ba2 O2W 60.29(12) . 2_546
O2 Ba2 O2W 148.63(11) . 2_546
O3W Ba2 O2W 115.44(10) 2_646 2_546
O8 Ba2 O1 147.88(11) . .
O4 Ba2 O1 75.30(10) 2_556 .
O5 Ba2 O1 76.27(10) . .
O3 Ba2 O1 111.70(10) . .
O4W Ba2 O1 69.26(11) . .
O2 Ba2 O1 45.50(9) . .
O3W Ba2 O1 110.81(10) 2_646 .
O2W Ba2 O1 125.50(10) 2_546 .
O8 Ba2 C7 147.13(12) . .
O4 Ba2 C7 97.78(12) 2_556 .
O5 Ba2 C7 76.22(11) . .
O3 Ba2 C7 98.85(11) . .
O4W Ba2 C7 77.93(12) . .
O2 Ba2 C7 23.05(11) . .
O3W Ba2 C7 88.61(12) 2_646 .
O2W Ba2 C7 138.22(12) 2_546 .
O1 Ba2 C7 22.91(11) . .
C7 O1 Ba1 159.5(3) . .
C7 O1 Ba2 93.1(3) . .
Ba1 O1 Ba2 104.62(11) . .
C7 O2 Ba1 139.5(3) . 2_646
C7 O2 Ba2 95.2(3) . .
Ba1 O2 Ba2 103.98(11) 2_646 .
Ba1 O1W H1W 133(4) . .
Ba1 O1W H2W 119(4) . .
H1W O1W H2W 97(3) . .
C14 O3 Ba2 139.6(3) . .
C14 O3 Ba1 96.2(3) . 2_546
Ba2 O3 Ba1 106.16(11) . 2_546
Ba2 O2W Ba1 101.95(11) 2_556 .
Ba2 O2W H3W 148(4) 2_556 .
Ba1 O2W H3W 94(4) . .
Ba2 O2W H4W 101(5) 2_556 .
Ba1 O2W H4W 110(6) . .
H3W O2W H4W 100(3) . .
C14 O4 Ba2 158.3(3) . 2_546
C14 O4 Ba1 92.4(3) . 2_546
Ba2 O4 Ba1 105.16(11) 2_546 2_546
Ba2 O3W Ba1 100.96(11) 2_656 .
Ba2 O3W H5W 101(4) 2_656 .
Ba1 O3W H5W 145(4) . .
Ba2 O3W H6W 119(4) 2_656 .
Ba1 O3W H6W 91(4) . .
H5W O3W H6W 102(3) . .
C21 O5 Ba2 123.2(3) . .
Ba2 O4W H7W 129(4) . .
Ba2 O4W H8W 119(4) . .
H7W O4W H8W 101(3) . .
C21 O6 Ba1 117.2(3) . 2_646
C28 O7 Ba1 122.6(3) . 2_546
C28 O8 Ba2 120.7(3) . .
C2 C1 C6 119.0(5) . .
C2 C1 C7 120.9(4) . .
C6 C1 C7 120.0(5) . .
C3 C2 C1 120.6(5) . .
C3 C2 H2 119.7 . .
C1 C2 H2 119.7 . .
C2 C3 C4 120.2(5) . .
C2 C3 H3 119.9 . .
C4 C3 H3 119.9 . .
C3 C4 C5 119.5(5) . .
C3 C4 H4 120.2 . .
C5 C4 H4 120.2 . .
C6 C5 C4 120.5(5) . .
C6 C5 H5 119.8 . .
C4 C5 H5 119.8 . .
C5 C6 C1 120.2(5) . .
C5 C6 H6 119.9 . .
C1 C6 H6 119.9 . .
O1 C7 O2 123.6(5) . .
O1 C7 C1 118.8(5) . .
O2 C7 C1 117.6(4) . .
O1 C7 Ba2 64.0(3) . .
O2 C7 Ba2 61.7(3) . .
C1 C7 Ba2 164.1(3) . .
C13 C8 C9 118.7(5) . .
C13 C8 C14 121.2(5) . .
C9 C8 C14 120.1(5) . .
C10 C9 C8 120.6(5) . .
C10 C9 H9 119.7 . .
C8 C9 H9 119.7 . .
C9 C10 C11 120.1(6) . .
C9 C10 H10 120.0 . .
C11 C10 H10 120.0 . .
C10 C11 C12 120.0(5) . .
C10 C11 H11 120.0 . .
C12 C11 H11 120.0 . .
C13 C12 C11 120.1(5) . .
C13 C12 H12 119.9 . .
C11 C12 H12 119.9 . .
C12 C13 C8 120.4(5) . .
C12 C13 H13 119.8 . .
C8 C13 H13 119.8 . .
O3 C14 O4 123.3(5) . .
O3 C14 C8 118.5(4) . .
O4 C14 C8 118.2(5) . .
O3 C14 Ba1 61.0(3) . 2_546
O4 C14 Ba1 64.2(3) . 2_546
C8 C14 Ba1 165.0(3) . 2_546
C20 C15 C16 119.6(5) . .
C20 C15 C21 121.8(5) . .
C16 C15 C21 118.7(5) . .
C17 C16 C15 119.6(5) . .
C17 C16 H16 120.2 . .
C15 C16 H16 120.2 . .
C18 C17 C16 120.5(6) . .
C18 C17 H17 119.8 . .
C16 C17 H17 119.8 . .
C17 C18 C19 120.0(5) . .
C17 C18 H18 120.0 . .
C19 C18 H18 120.0 . .
C18 C19 C20 120.1(6) . .
C18 C19 H19 119.9 . .
C20 C19 H19 119.9 . .
C19 C20 C15 120.2(5) . .
C19 C20 H20 119.9 . .
C15 C20 H20 119.9 . .
O6 C21 O5 122.7(5) . .
O6 C21 C15 119.1(5) . .
O5 C21 C15 118.2(5) . .
C23 C22 C27 119.3(5) . .
C23 C22 C28 119.3(5) . .
C27 C22 C28 121.4(5) . .
C22 C23 C24 119.9(6) . .
C22 C23 H23 120.1 . .
C24 C23 H23 120.1 . .
C25 C24 C23 120.7(6) . .
C25 C24 H24 119.7 . .
C23 C24 H24 119.7 . .
C24 C25 C26 119.7(6) . .
C24 C25 H25 120.2 . .
C26 C25 H25 120.2 . .
C25 C26 C27 120.5(6) . .
C25 C26 H26 119.8 . .
C27 C26 H26 119.8 . .
C26 C27 C22 120.0(6) . .
C26 C27 H27 120.0 . .
C22 C27 H27 120.0 . .
O8 C28 O7 123.7(5) . .
O8 C28 C22 118.3(5) . .
O7 C28 C22 118.0(5) . .

loop_
_geom_bond_atom_site_label_1
_geom_bond_atom_site_label_2
_geom_bond_distance
_geom_bond_site_symmetry_2
Ba1 O6 2.693(4) 2_656
Ba1 O1 2.732(3) .
Ba1 O1W 2.802(4) .
Ba1 O7 2.809(4) 2_556
Ba1 O3 2.814(3) 2_556
Ba1 O2 2.815(3) 2_656
Ba1 O4 2.882(3) 2_556
Ba1 O2W 2.901(4) .
Ba1 O3W 2.905(4) .
Ba1 C14 3.197(5) 2_556
Ba2 O8 2.706(4) .
Ba2 O4 2.708(3) 2_556
Ba2 O5 2.781(4) .
Ba2 O3 2.802(4) .
Ba2 O4W 2.804(4) .
Ba2 O2 2.829(3) .
Ba2 O3W 2.860(4) 2_646
Ba2 O2W 2.877(4) 2_546
Ba2 O1 2.879(3) .
Ba2 C7 3.199(5) .
O1 C7 1.247(6) .
O2 C7 1.258(6) .
O2 Ba1 2.815(3) 2_646
O1W H1W 0.885(19) .
O1W H2W 0.880(19) .
O3 C14 1.245(6) .
O3 Ba1 2.814(3) 2_546
O2W Ba2 2.877(3) 2_556
O2W H3W 0.87(2) .
O2W H4W 0.88(2) .
O4 C14 1.269(6) .
O4 Ba2 2.708(3) 2_546
O4 Ba1 2.882(3) 2_546
O3W Ba2 2.860(4) 2_656
O3W H5W 0.867(19) .
O3W H6W 0.859(19) .
O5 C21 1.292(6) .
O4W H7W 0.859(19) .
O4W H8W 0.866(19) .
O6 C21 1.241(6) .
O6 Ba1 2.693(4) 2_646
O7 C28 1.290(6) .
O7 Ba1 2.809(4) 2_546
O8 C28 1.238(6) .
C1 C2 1.391(7) .
C1 C6 1.397(7) .
C1 C7 1.521(7) .
C2 C3 1.384(7) .
C2 H2 0.9500 .
C3 C4 1.387(8) .
C3 H3 0.9500 .
C4 C5 1.389(8) .
C4 H4 0.9500 .
C5 C6 1.382(7) .
C5 H5 0.9500 .
C6 H6 0.9500 .
C8 C13 1.399(7) .
C8 C9 1.402(7) .
C8 C14 1.512(7) .
C9 C10 1.379(7) .
C9 H9 0.9500 .
C10 C11 1.385(8) .
C10 H10 0.9500 .
C11 C12 1.388(8) .
C11 H11 0.9500 .
C12 C13 1.381(7) .
C12 H12 0.9500 .
C13 H13 0.9500 .
C14 Ba1 3.197(5) 2_546
C15 C20 1.386(7) .
C15 C16 1.388(7) .
C15 C21 1.499(7) .
C16 C17 1.384(8) .
C16 H16 0.9500 .
C17 C18 1.374(9) .
C17 H17 0.9500 .
C18 C19 1.378(8) .
C18 H18 0.9500 .
C19 C20 1.379(7) .
C19 H19 0.9500 .
C20 H20 0.9500 .
C22 C23 1.387(8) .
C22 C27 1.392(7) .
C22 C28 1.509(7) .
C23 C24 1.388(8) .
C23 H23 0.9500 .
C24 C25 1.371(9) .
C24 H24 0.9500 .
C25 C26 1.378(9) .
C25 H25 0.9500 .
C26 C27 1.384(8) .
C26 H26 0.9500 .
C27 H27 0.9500 .

loop_
_geom_torsion_atom_site_label_1
_geom_torsion_atom_site_label_2
_geom_torsion_atom_site_label_3
_geom_torsion_atom_site_label_4
_geom_torsion
_geom_torsion_site_symmetry_1
_geom_torsion_site_symmetry_4
O6 Ba1 Ba2 O8 179.57(13) 2_656 .
O1 Ba1 Ba2 O8 145.97(15) . .
O1W Ba1 Ba2 O8 51.39(13) . .
O7 Ba1 Ba2 O8 -122.96(12) 2_556 .
O3 Ba1 Ba2 O8 -47.73(12) 2_556 .
O2 Ba1 Ba2 O8 32.22(13) 2_656 .
O4 Ba1 Ba2 O8 -32.53(15) 2_556 .
O2W Ba1 Ba2 O8 -71.54(15) . .
O3W Ba1 Ba2 O8 100.63(13) . .
C14 Ba1 Ba2 O8 -38.47(14) 2_556 .
Ba2 Ba1 Ba2 O8 85.17(10) 2_656 .
O6 Ba1 Ba2 O4 -147.90(16) 2_656 2_556
O1 Ba1 Ba2 O4 178.51(16) . 2_556
O1W Ba1 Ba2 O4 83.92(15) . 2_556
O7 Ba1 Ba2 O4 -90.43(14) 2_556 2_556
O3 Ba1 Ba2 O4 -15.20(14) 2_556 2_556
O2 Ba1 Ba2 O4 64.76(15) 2_656 2_556
O2W Ba1 Ba2 O4 -39.00(17) . 2_556
O3W Ba1 Ba2 O4 133.16(15) . 2_556
C14 Ba1 Ba2 O4 -5.94(16) 2_556 2_556
Ba2 Ba1 Ba2 O4 117.71(12) 2_656 2_556
O6 Ba1 Ba2 O5 121.26(12) 2_656 .
O1 Ba1 Ba2 O5 87.67(14) . .
O1W Ba1 Ba2 O5 -6.92(12) . .
O7 Ba1 Ba2 O5 178.73(10) 2_556 .
O3 Ba1 Ba2 O5 -106.04(10) 2_556 .
O2 Ba1 Ba2 O5 -26.08(12) 2_656 .
O4 Ba1 Ba2 O5 -90.84(14) 2_556 .
O2W Ba1 Ba2 O5 -129.84(14) . .
O3W Ba1 Ba2 O5 42.33(11) . .
C14 Ba1 Ba2 O5 -96.78(13) 2_556 .
Ba2 Ba1 Ba2 O5 26.87(7) 2_656 .
O6 Ba1 Ba2 O3 -34.80(13) 2_656 .
O1 Ba1 Ba2 O3 -68.40(15) . .
O1W Ba1 Ba2 O3 -162.99(13) . .
O7 Ba1 Ba2 O3 22.67(12) 2_556 .
O3 Ba1 Ba2 O3 97.89(11) 2_556 .
O2 Ba1 Ba2 O3 177.85(13) 2_656 .
O4 Ba1 Ba2 O3 113.09(15) 2_556 .
O2W Ba1 Ba2 O3 74.09(15) . .
O3W Ba1 Ba2 O3 -113.74(12) . .
C14 Ba1 Ba2 O3 107.15(14) 2_556 .
Ba2 Ba1 Ba2 O3 -129.20(9) 2_656 .
O6 Ba1 Ba2 O4W -50.08(13) 2_656 .
O1 Ba1 Ba2 O4W -83.67(15) . .
O1W Ba1 Ba2 O4W -178.26(13) . .
O7 Ba1 Ba2 O4W 7.39(12) 2_556 .
O3 Ba1 Ba2 O4W 82.62(12) 2_556 .
O2 Ba1 Ba2 O4W 162.58(13) 2_656 .
O4 Ba1 Ba2 O4W 97.82(15) 2_556 .
O2W Ba1 Ba2 O4W 58.82(15) . .
O3W Ba1 Ba2 O4W -129.02(12) . .
C14 Ba1 Ba2 O4W 91.88(14) 2_556 .
Ba2 Ba1 Ba2 O4W -144.47(9) 2_656 .
O6 Ba1 Ba2 O2 47.28(12) 2_656 .
O1 Ba1 Ba2 O2 13.69(14) . .
O1W Ba1 Ba2 O2 -80.90(12) . .
O7 Ba1 Ba2 O2 104.75(11) 2_556 .
O3 Ba1 Ba2 O2 179.98(10) 2_556 .
O2 Ba1 Ba2 O2 -100.06(11) 2_656 .
O4 Ba1 Ba2 O2 -164.82(14) 2_556 .
O2W Ba1 Ba2 O2 156.18(14) . .
O3W Ba1 Ba2 O2 -31.66(11) . .
C14 Ba1 Ba2 O2 -170.76(12) 2_556 .
Ba2 Ba1 Ba2 O2 -47.11(7) 2_656 .
O6 Ba1 Ba2 O3W 74.38(16) 2_656 2_646
O1 Ba1 Ba2 O3W 40.79(18) . 2_646
O1W Ba1 Ba2 O3W -53.80(16) . 2_646
O7 Ba1 Ba2 O3W 131.85(15) 2_556 2_646
O3 Ba1 Ba2 O3W -152.92(15) 2_556 2_646
O2 Ba1 Ba2 O3W -72.97(16) 2_656 2_646
O4 Ba1 Ba2 O3W -137.72(18) 2_556 2_646
O2W Ba1 Ba2 O3W -176.72(17) . 2_646
O3W Ba1 Ba2 O3W -4.6(2) . 2_646
C14 Ba1 Ba2 O3W -143.66(17) 2_556 2_646
Ba2 Ba1 Ba2 O3W -20.01(13) 2_656 2_646
O6 Ba1 Ba2 O2W -100.91(13) 2_656 2_546
O1 Ba1 Ba2 O2W -134.51(14) . 2_546
O1W Ba1 Ba2 O2W 130.91(12) . 2_546
O7 Ba1 Ba2 O2W -43.44(11) 2_556 2_546
O3 Ba1 Ba2 O2W 31.79(11) 2_556 2_546
O2 Ba1 Ba2 O2W 111.74(12) 2_656 2_546
O4 Ba1 Ba2 O2W 46.99(14) 2_556 2_546
O2W Ba1 Ba2 O2W 8.0(2) . 2_546
O3W Ba1 Ba2 O2W -179.85(11) . 2_546
C14 Ba1 Ba2 O2W 41.05(13) 2_556 2_546
Ba2 Ba1 Ba2 O2W 164.69(8) 2_656 2_546
O6 Ba1 Ba2 O1 33.59(15) 2_656 .
O1W Ba1 Ba2 O1 -94.59(15) . .
O7 Ba1 Ba2 O1 91.06(14) 2_556 .
O3 Ba1 Ba2 O1 166.29(14) 2_556 .
O2 Ba1 Ba2 O1 -113.75(15) 2_656 .
O4 Ba1 Ba2 O1 -178.51(16) 2_556 .
O2W Ba1 Ba2 O1 142.49(17) . .
O3W Ba1 Ba2 O1 -45.34(14) . .
C14 Ba1 Ba2 O1 175.55(16) 2_556 .
Ba2 Ba1 Ba2 O1 -60.80(12) 2_656 .
O6 Ba1 Ba2 C7 38.33(14) 2_656 .
O1 Ba1 Ba2 C7 4.73(15) . .
O1W Ba1 Ba2 C7 -89.85(13) . .
O7 Ba1 Ba2 C7 95.80(12) 2_556 .
O3 Ba1 Ba2 C7 171.03(12) 2_556 .
O2 Ba1 Ba2 C7 -109.02(13) 2_656 .
O4 Ba1 Ba2 C7 -173.77(15) 2_556 .
O2W Ba1 Ba2 C7 147.22(15) . .
O3W Ba1 Ba2 C7 -40.61(13) . .
C14 Ba1 Ba2 C7 -179.72(14) 2_556 .
Ba2 Ba1 Ba2 C7 -56.07(10) 2_656 .
O6 Ba1 Ba2 Ba1 78.64(10) 2_656 2_646
O1 Ba1 Ba2 Ba1 45.05(12) . 2_646
O1W Ba1 Ba2 Ba1 -49.54(9) . 2_646
O7 Ba1 Ba2 Ba1 136.11(8) 2_556 2_646
O3 Ba1 Ba2 Ba1 -148.66(7) 2_556 2_646
O2 Ba1 Ba2 Ba1 -68.70(9) 2_656 2_646
O4 Ba1 Ba2 Ba1 -133.46(12) 2_556 2_646
O2W Ba1 Ba2 Ba1 -172.46(12) . 2_646
O3W Ba1 Ba2 Ba1 -0.29(8) . 2_646
C14 Ba1 Ba2 Ba1 -139.40(10) 2_556 2_646
Ba2 Ba1 Ba2 Ba1 -15.750(9) 2_656 2_646
O6 Ba1 O1 C7 59.1(9) 2_656 .
O1W Ba1 O1 C7 -76.3(9) . .
O7 Ba1 O1 C7 132.1(9) 2_556 .
O3 Ba1 O1 C7 -164.1(9) 2_556 .
O2 Ba1 O1 C7 -46.2(10) 2_656 .
O4 Ba1 O1 C7 -147.9(10) 2_556 .
O2W Ba1 O1 C7 108.8(9) . .
O3W Ba1 O1 C7 -14.6(9) . .
C14 Ba1 O1 C7 -152.6(9) 2_556 .
Ba2 Ba1 O1 C7 -148.8(10) . .
Ba2 Ba1 O1 C7 -6.5(10) 2_656 .
O6 Ba1 O1 Ba2 -152.15(12) 2_656 .
O1W Ba1 O1 Ba2 72.51(12) . .
O7 Ba1 O1 Ba2 -79.07(12) 2_556 .
O3 Ba1 O1 Ba2 -15.31(15) 2_556 .
O2 Ba1 O1 Ba2 102.64(14) 2_656 .
O4 Ba1 O1 Ba2 0.91(10) 2_556 .
O2W Ba1 O1 Ba2 -102.4(2) . .
O3W Ba1 O1 Ba2 134.23(13) . .
C14 Ba1 O1 Ba2 -3.85(13) 2_556 .
Ba2 Ba1 O1 Ba2 142.32(7) 2_656 .
O8 Ba2 O1 C7 106.8(3) . .
O4 Ba2 O1 C7 168.5(3) 2_556 .
O5 Ba2 O1 C7 87.0(3) . .
O3 Ba2 O1 C7 -58.9(3) . .
O4W Ba2 O1 C7 -108.8(3) . .
O2 Ba2 O1 C7 8.6(3) . .
O3W Ba2 O1 C7 15.0(3) 2_646 .
O2W Ba2 O1 C7 -131.7(3) 2_546 .
Ba1 Ba2 O1 C7 169.5(3) . .
Ba1 Ba2 O1 C7 35.0(3) 2_646 .
O8 Ba2 O1 Ba1 -62.7(2) . .
O4 Ba2 O1 Ba1 -0.97(11) 2_556 .
O5 Ba2 O1 Ba1 -82.49(12) . .
O3 Ba2 O1 Ba1 131.56(11) . .
O4W Ba2 O1 Ba1 81.73(13) . .
O2 Ba2 O1 Ba1 -160.89(19) . .
O3W Ba2 O1 Ba1 -154.50(11) 2_646 .
O2W Ba2 O1 Ba1 58.81(16) 2_546 .
C7 Ba2 O1 Ba1 -169.5(3) . .
Ba1 Ba2 O1 Ba1 -134.55(11) 2_646 .
O8 Ba2 O2 C7 -144.9(3) . .
O4 Ba2 O2 C7 -30.7(3) 2_556 .
O5 Ba2 O2 C7 -96.6(3) . .
O3 Ba2 O2 C7 112.3(3) . .
O4W Ba2 O2 C7 47.7(3) . .
O3W Ba2 O2 C7 178.0(3) 2_646 .
O2W Ba2 O2 C7 78.7(3) 2_546 .
O1 Ba2 O2 C7 -8.6(3) . .
Ba1 Ba2 O2 C7 -20.0(3) . .
Ba1 Ba2 O2 C7 -144.1(3) 2_646 .
O8 Ba2 O2 Ba1 -0.82(18) . 2_646
O4 Ba2 O2 Ba1 113.39(12) 2_556 2_646
O5 Ba2 O2 Ba1 47.44(11) . 2_646
O3 Ba2 O2 Ba1 -103.68(12) . 2_646
O4W Ba2 O2 Ba1 -168.22(12) . 2_646
O3W Ba2 O2 Ba1 -37.94(11) 2_646 2_646
O2W Ba2 O2 Ba1 -137.24(17) 2_546 2_646
O1 Ba2 O2 Ba1 135.49(18) . 2_646
C7 Ba2 O2 Ba1 144.1(3) . 2_646
Ba1 Ba2 O2 Ba1 124.10(10) . 2_646
O8 Ba2 O3 C14 -91.6(5) . .
O4 Ba2 O3 C14 171.2(5) 2_556 .
O5 Ba2 O3 C14 -17.3(6) . .
O4W Ba2 O3 C14 133.0(5) . .
O2 Ba2 O3 C14 39.5(5) . .
O3W Ba2 O3 C14 -23.9(5) 2_646 .
O2W Ba2 O3 C14 -159.2(5) 2_546 .
O1 Ba2 O3 C14 80.7(5) . .
C7 Ba2 O3 C14 61.0(5) . .
Ba1 Ba2 O3 C14 117.3(5) . .
Ba1 Ba2 O3 C14 2.4(5) 2_646 .
O8 Ba2 O3 Ba1 29.22(13) . 2_546
O4 Ba2 O3 Ba1 -67.94(17) 2_556 2_546
O5 Ba2 O3 Ba1 103.51(17) . 2_546
O4W Ba2 O3 Ba1 -106.11(14) . 2_546
O2 Ba2 O3 Ba1 160.34(12) . 2_546
O3W Ba2 O3 Ba1 96.94(13) 2_646 2_546
O2W Ba2 O3 Ba1 -38.34(11) 2_546 2_546
O1 Ba2 O3 Ba1 -158.42(10) . 2_546
C7 Ba2 O3 Ba1 -178.15(12) . 2_546
Ba1 Ba2 O3 Ba1 -121.87(8) . 2_546
Ba1 Ba2 O3 Ba1 123.20(9) 2_646 2_546
O6 Ba1 O2W Ba2 114.92(13) 2_656 2_556
O1 Ba1 O2W Ba2 63.2(3) . 2_556
O1W Ba1 O2W Ba2 -110.61(13) . 2_556
O7 Ba1 O2W Ba2 39.97(11) 2_556 2_556
O3 Ba1 O2W Ba2 -36.19(10) 2_556 2_556
O2 Ba1 O2W Ba2 -136.08(14) 2_656 2_556
O4 Ba1 O2W Ba2 -32.90(14) 2_556 2_556
O3W Ba1 O2W Ba2 178.72(10) . 2_556
C14 Ba1 O2W Ba2 -37.77(13) 2_556 2_556
Ba2 Ba1 O2W Ba2 -9.81(19) . 2_556
Ba2 Ba1 O2W Ba2 -174.77(11) 2_656 2_556
O6 Ba1 O3W Ba2 75.31(12) 2_656 2_656
O1 Ba1 O3W Ba2 168.23(14) . 2_656
O1W Ba1 O3W Ba2 -109.68(16) . 2_656
O7 Ba1 O3W Ba2 115.09(14) 2_556 2_656
O3 Ba1 O3W Ba2 -71.8(2) 2_556 2_656
O2 Ba1 O3W Ba2 -36.43(10) 2_656 2_656
O4 Ba1 O3W Ba2 -132.65(11) 2_556 2_656
O2W Ba1 O3W Ba2 10.11(17) . 2_656
C14 Ba1 O3W Ba2 -106.60(17) 2_556 2_656
Ba2 Ba1 O3W Ba2 -164.29(8) . 2_656
O8 Ba2 O5 C21 29.5(4) . .
O4 Ba2 O5 C21 121.2(4) 2_556 .
O3 Ba2 O5 C21 -52.6(4) . .
O4W Ba2 O5 C21 174.1(3) . .
O2 Ba2 O5 C21 -114.1(4) . .
O3W Ba2 O5 C21 -46.4(4) 2_646 .
O2W Ba2 O5 C21 69.6(4) 2_546 .
O1 Ba2 O5 C21 -161.4(4) . .
C7 Ba2 O5 C21 -137.8(4) . .
Ba1 Ba2 O5 C21 160.9(4) . .
Ba1 Ba2 O5 C21 -78.2(4) 2_646 .
O4 Ba2 O8 C28 149.3(4) 2_556 .
O5 Ba2 O8 C28 -132.1(4) . .
O3 Ba2 O8 C28 14.4(4) . .
O4W Ba2 O8 C28 77.8(4) . .
O2 Ba2 O8 C28 -84.3(4) . .
O3W Ba2 O8 C28 -49.3(4) 2_646 .
O2W Ba2 O8 C28 73.8(4) 2_546 .
O1 Ba2 O8 C28 -152.2(3) . .
C7 Ba2 O8 C28 -108.8(4) . .
Ba1 Ba2 O8 C28 169.0(3) . .
Ba1 Ba2 O8 C28 -84.8(4) 2_646 .
C6 C1 C2 C3 0.1(7) . .
C7 C1 C2 C3 178.8(5) . .
C1 C2 C3 C4 -0.6(8) . .
C2 C3 C4 C5 0.4(8) . .
C3 C4 C5 C6 0.3(9) . .
C4 C5 C6 C1 -0.7(8) . .
C2 C1 C6 C5 0.5(7) . .
C7 C1 C6 C5 -178.1(5) . .
Ba1 O1 C7 O2 133.1(8) . .
Ba2 O1 C7 O2 -16.8(5) . .
Ba1 O1 C7 C1 -47.8(11) . .
Ba2 O1 C7 C1 162.4(4) . .
Ba1 O1 C7 Ba2 149.9(10) . .
Ba1 O2 C7 O1 -101.6(5) 2_646 .
Ba2 O2 C7 O1 17.1(5) . .
Ba1 O2 C7 C1 79.2(6) 2_646 .
Ba2 O2 C7 C1 -162.0(3) . .
Ba1 O2 C7 Ba2 -118.7(4) 2_646 .
C2 C1 C7 O1 1.2(7) . .
C6 C1 C7 O1 179.8(4) . .
C2 C1 C7 O2 -179.6(4) . .
C6 C1 C7 O2 -1.0(7) . .
C2 C1 C7 Ba2 97.0(13) . .
C6 C1 C7 Ba2 -84.3(13) . .
O8 Ba2 C7 O1 -110.3(3) . .
O4 Ba2 C7 O1 -11.2(3) 2_556 .
O5 Ba2 C7 O1 -87.3(3) . .
O3 Ba2 C7 O1 126.4(3) . .
O4W Ba2 C7 O1 64.9(3) . .
O2 Ba2 C7 O1 -164.2(5) . .
O3W Ba2 C7 O1 -166.0(3) 2_646 .
O2W Ba2 C7 O1 65.9(3) 2_546 .
Ba1 Ba2 C7 O1 -7.2(2) . .
Ba1 Ba2 C7 O1 -139.0(3) 2_646 .
O8 Ba2 C7 O2 53.9(4) . .
O4 Ba2 C7 O2 153.0(3) 2_556 .
O5 Ba2 C7 O2 76.9(3) . .
O3 Ba2 C7 O2 -69.5(3) . .
O4W Ba2 C7 O2 -131.0(3) . .
O3W Ba2 C7 O2 -1.8(3) 2_646 .
O2W Ba2 C7 O2 -130.0(3) 2_546 .
O1 Ba2 C7 O2 164.2(5) . .
Ba1 Ba2 C7 O2 156.9(3) . .
Ba1 Ba2 C7 O2 25.2(2) 2_646 .
O8 Ba2 C7 C1 145.7(12) . .
O4 Ba2 C7 C1 -115.2(12) 2_556 .
O5 Ba2 C7 C1 168.7(13) . .
O3 Ba2 C7 C1 22.3(13) . .
O4W Ba2 C7 C1 -39.1(12) . .
O2 Ba2 C7 C1 91.8(13) . .
O3W Ba2 C7 C1 90.0(12) 2_646 .
O2W Ba2 C7 C1 -38.2(13) 2_546 .
O1 Ba2 C7 C1 -104.0(13) . .
Ba1 Ba2 C7 C1 -111.3(13) . .
Ba1 Ba2 C7 C1 117.0(13) 2_646 .
C13 C8 C9 C10 -0.8(7) . .
C14 C8 C9 C10 178.4(5) . .
C8 C9 C10 C11 0.4(8) . .
C9 C10 C11 C12 0.3(8) . .
C10 C11 C12 C13 -0.7(8) . .
C11 C12 C13 C8 0.4(8) . .
C9 C8 C13 C12 0.4(7) . .
C14 C8 C13 C12 -178.8(5) . .
Ba2 O3 C14 O4 107.4(5) . .
Ba1 O3 C14 O4 -16.6(5) 2_546 .
Ba2 O3 C14 C8 -73.2(6) . .
Ba1 O3 C14 C8 162.8(4) 2_546 .
Ba2 O3 C14 Ba1 124.0(5) . 2_546
Ba2 O4 C14 O3 -128.2(7) 2_546 .
Ba1 O4 C14 O3 16.1(5) 2_546 .
Ba2 O4 C14 C8 52.4(11) 2_546 .
Ba1 O4 C14 C8 -163.3(4) 2_546 .
Ba2 O4 C14 Ba1 -144.3(9) 2_546 2_546
C13 C8 C14 O3 178.7(5) . .
C9 C8 C14 O3 -0.5(7) . .
C13 C8 C14 O4 -1.9(7) . .
C9 C8 C14 O4 178.9(4) . .
C13 C8 C14 Ba1 -97.4(14) . 2_546
C9 C8 C14 Ba1 83.4(14) . 2_546
C20 C15 C16 C17 -1.6(8) . .
C21 C15 C16 C17 177.9(5) . .
C15 C16 C17 C18 0.2(9) . .
C16 C17 C18 C19 1.1(9) . .
C17 C18 C19 C20 -1.0(9) . .
C18 C19 C20 C15 -0.4(8) . .
C16 C15 C20 C19 1.7(8) . .
C21 C15 C20 C19 -177.8(5) . .
Ba1 O6 C21 O5 -0.1(6) 2_646 .
Ba1 O6 C21 C15 -178.5(3) 2_646 .
Ba2 O5 C21 O6 84.2(6) . .
Ba2 O5 C21 C15 -97.3(5) . .
C20 C15 C21 O6 -175.1(5) . .
C16 C15 C21 O6 5.4(7) . .
C20 C15 C21 O5 6.4(7) . .
C16 C15 C21 O5 -173.1(5) . .
C27 C22 C23 C24 0.6(8) . .
C28 C22 C23 C24 -179.7(5) . .
C22 C23 C24 C25 -0.2(10) . .
C23 C24 C25 C26 -0.4(10) . .
C24 C25 C26 C27 0.6(10) . .
C25 C26 C27 C22 -0.1(9) . .
C23 C22 C27 C26 -0.5(8) . .
C28 C22 C27 C26 179.9(5) . .
Ba2 O8 C28 O7 1.9(7) . .
Ba2 O8 C28 C22 -178.9(3) . .
Ba1 O7 C28 O8 -81.2(6) 2_546 .
Ba1 O7 C28 C22 99.6(5) 2_546 .
C23 C22 C28 O8 -6.0(7) . .
C27 C22 C28 O8 173.6(5) . .
C23 C22 C28 O7 173.2(5) . .
C27 C22 C28 O7 -7.1(7) . .
